data_7017582
loop_
_publ_author_name
'G\"urb\"uz, Nevin'
'Ozcan, Emine \"Ozge'
'Ozdemir, Ismail'
'Cetinkaya, Bekir'
'Sahin, Onur'
'B\"uy\"ukg\"ung\"or, Orhan'

_publ_section_title
;
 Preparation of a series of Ru(ii) complexes with N-heterocyclic carbene
 ligands for the catalytic transfer hydrogenation of aromatic ketones.
;
_journal_issue 8
_journal_name_full 'Dalton transactions (Cambridge, England : 2003)'
_journal_page_first 2330
_journal_page_last 2339
_journal_paper_doi 10.1039/c1dt11203a
_journal_volume 41
_journal_year 2012
_chemical_formula_moiety '2(C29 H36 Cl2 N2 Ru), C4 H10 O '
_chemical_formula_sum 'C62 H82 Cl4 N4 O Ru2'
_chemical_formula_weight 1243.26
_chemical_name_systematic
;
?
;
_space_group_IT_number 14
_symmetry_cell_setting monoclinic
_symmetry_Int_Tables_number 14
_symmetry_space_group_name_Hall '-P 2ybc'
_symmetry_space_group_name_H-M 'P 1 21/c 1'
_atom_sites_solution_hydrogens geom
_atom_sites_solution_primary direct
_atom_sites_solution_secondary difmap
_audit_creation_method SHELXL-97
_cell_angle_alpha 90.00
_cell_angle_beta 91.148(4)
_cell_angle_gamma 90.00
_cell_formula_units_Z 4
_cell_length_a 15.5879(8)
_cell_length_b 13.1132(5)
_cell_length_c 30.0461(16)
_cell_measurement_reflns_used 13942
_cell_measurement_temperature 296
_cell_measurement_theta_max 26.04
_cell_measurement_theta_min 1.31
_cell_volume 6140.4(5)
_computing_cell_refinement 'X-AREA (Stoe & Cie, 2002)'
_computing_data_collection 'X-AREA (Stoe & Cie, 2002)'
_computing_data_reduction 'X-RED (Stoe & Cie, 2002)'
_computing_molecular_graphics 'ORTEP-3 for Windows (Farrugia, 1997)'
_computing_publication_material 'WinGX (Farrugia, 1999)'
_computing_structure_refinement 'SHELXL97 (Sheldrick, 2008)'
_computing_structure_solution 'SHELXS97 (Sheldrick, 2008)'
_diffrn_ambient_temperature 296
_diffrn_measured_fraction_theta_full 0.992
_diffrn_measured_fraction_theta_max 0.992
_diffrn_measurement_device_type 'STOE IPDS 2'
_diffrn_measurement_method 'w scan rotation'
_diffrn_radiation_monochromator graphite
_diffrn_radiation_source 'fine-focus sealed tube'
_diffrn_radiation_type MoK\a
_diffrn_radiation_wavelength 0.71073
_diffrn_reflns_av_R_equivalents 0.2728
_diffrn_reflns_av_sigmaI/netI 0.4444
_diffrn_reflns_limit_h_max 18
_diffrn_reflns_limit_h_min -18
_diffrn_reflns_limit_k_max 15
_diffrn_reflns_limit_k_min -15
_diffrn_reflns_limit_l_max 36
_diffrn_reflns_limit_l_min -36
_diffrn_reflns_number 41355
_diffrn_reflns_theta_full 25.68
_diffrn_reflns_theta_max 25.68
_diffrn_reflns_theta_min 1.31
_diffrn_standards_decay_% <2
_diffrn_standards_number 0
_exptl_absorpt_coefficient_mu 0.708
_exptl_absorpt_correction_T_max 0.9860
_exptl_absorpt_correction_T_min 0.9148
_exptl_absorpt_correction_type integration
_exptl_absorpt_process_details '(X-RED32; Stoe & Cie, 2002)'
_exptl_crystal_colour brown
_exptl_crystal_density_diffrn 1.345
_exptl_crystal_density_method 'not measured'
_exptl_crystal_description prism
_exptl_crystal_F_000 2584
_exptl_crystal_size_max 0.080
_exptl_crystal_size_mid 0.045
_exptl_crystal_size_min 0.020
_refine_diff_density_max 0.326
_refine_diff_density_min -0.550
_refine_diff_density_rms 0.063
_refine_ls_extinction_method none
_refine_ls_goodness_of_fit_ref 0.658
_refine_ls_hydrogen_treatment constr
_refine_ls_matrix_type full
_refine_ls_number_parameters 649
_refine_ls_number_reflns 11549
_refine_ls_number_restraints 10
_refine_ls_restrained_S_all 0.658
_refine_ls_R_factor_all 0.2789
_refine_ls_R_factor_gt 0.0600
_refine_ls_shift/su_max 0.002
_refine_ls_shift/su_mean 0.000
_refine_ls_structure_factor_coef Fsqd
_refine_ls_weighting_details 'calc w=1/[\s^2^(Fo^2^)+(0.0000P)^2^] where P=(Fo^2^+2Fc^2^)/3'
_refine_ls_weighting_scheme calc
_refine_ls_wR_factor_gt 0.0709
_refine_ls_wR_factor_ref 0.1226
_reflns_number_gt 2617
_reflns_number_total 11549
_reflns_threshold_expression I>2\s(I)
_cod_data_source_file c1dt11203a.txt
_cod_data_source_block orhisma12
_cod_original_sg_symbol_Hall -P2ybc
_cod_original_sg_symbol_H-M P21/c
_cod_database_code 7017582

loop_
_symmetry_equiv_pos_as_xyz
'x, y, z'
'-x, y+1/2, -z+1/2'
'-x, -y, -z'
'x, -y-1/2, z-1/2'

loop_
_atom_site_label
_atom_site_type_symbol
_atom_site_fract_x
_atom_site_fract_y
_atom_site_fract_z
_atom_site_U_iso_or_equiv
_atom_site_adp_type
_atom_site_occupancy
_atom_site_symmetry_multiplicity
_atom_site_calc_flag
_atom_site_refinement_flags
C1 C 0.2461(8) 0.3866(10) 0.5831(4) 0.052(4) Uani 1 1 d .
C2 C 0.1172(8) 0.3012(12) 0.5632(5) 0.072(5) Uani 1 1 d .
H2A H 0.1179 0.2273 0.5624 0.087 Uiso 1 1 calc R
H2B H 0.0704 0.3260 0.5445 0.087 Uiso 1 1 calc R
C3 C 0.1102(10) 0.3402(13) 0.6102(5) 0.085(5) Uani 1 1 d .
H3A H 0.0665 0.3926 0.6122 0.103 Uiso 1 1 calc R
H3B H 0.0972 0.2855 0.6307 0.103 Uiso 1 1 calc R
C4 C 0.2064(8) 0.4333(12) 0.6608(4) 0.072(4) Uani 1 1 d .
H4A H 0.1538 0.4702 0.6664 0.086 Uiso 1 1 calc R
H4B H 0.2514 0.4837 0.6574 0.086 Uiso 1 1 calc R
C5 C 0.2276(8) 0.3723(13) 0.7010(5) 0.061(4) Uani 1 1 d U
C6 C 0.2305(9) 0.2681(13) 0.7009(5) 0.082(5) Uani 1 1 d U
H6 H 0.2177 0.2332 0.6747 0.098 Uiso 1 1 calc R
C7 C 0.2528(10) 0.2113(14) 0.7402(6) 0.094(5) Uani 1 1 d .
H7 H 0.2547 0.1404 0.7398 0.112 Uiso 1 1 calc R
C8 C 0.2716(10) 0.2666(18) 0.7795(5) 0.103(7) Uani 1 1 d .
H8 H 0.2865 0.2333 0.8058 0.124 Uiso 1 1 calc R
C9 C 0.2674(10) 0.3702(16) 0.7776(6) 0.093(6) Uani 1 1 d .
H9 H 0.2789 0.4058 0.8038 0.111 Uiso 1 1 calc R
C10 C 0.2479(8) 0.4264(15) 0.7406(5) 0.074(4) Uani 1 1 d .
C11 C 0.2486(9) 0.5368(13) 0.7439(5) 0.092(6) Uani 1 1 d .
H11A H 0.2558 0.5565 0.7745 0.138 Uiso 1 1 calc R
H11B H 0.1954 0.5635 0.7323 0.138 Uiso 1 1 calc R
H11C H 0.2952 0.5635 0.7270 0.138 Uiso 1 1 calc R
C12 C 0.2284(8) 0.3148(10) 0.5068(4) 0.060(4) Uani 1 1 d .
H12A H 0.2253 0.2410 0.5048 0.072 Uiso 1 1 calc R
H12B H 0.2883 0.3338 0.5045 0.072 Uiso 1 1 calc R
C13 C 0.1798(8) 0.3593(12) 0.4675(5) 0.060(4) Uani 1 1 d .
C14 C 0.1351(8) 0.4511(13) 0.4723(4) 0.072(5) Uani 1 1 d .
H14 H 0.1347 0.4826 0.5000 0.087 Uiso 1 1 calc R
C15 C 0.0920(11) 0.4957(14) 0.4373(6) 0.104(6) Uani 1 1 d .
H15 H 0.0648 0.5583 0.4403 0.125 Uiso 1 1 calc R
C16 C 0.0906(11) 0.4453(18) 0.3982(6) 0.104(7) Uani 1 1 d .
H16 H 0.0613 0.4744 0.3741 0.125 Uiso 1 1 calc R
C17 C 0.1301(11) 0.3535(17) 0.3922(6) 0.091(6) Uani 1 1 d .
H17 H 0.1259 0.3215 0.3646 0.110 Uiso 1 1 calc R
C18 C 0.1748(9) 0.3088(13) 0.4254(5) 0.067(4) Uani 1 1 d U
C19 C 0.2214(10) 0.2118(12) 0.4202(4) 0.098(6) Uani 1 1 d U
H19A H 0.2820 0.2240 0.4229 0.147 Uiso 1 1 calc R
H19B H 0.2083 0.1835 0.3913 0.147 Uiso 1 1 calc R
H19C H 0.2043 0.1648 0.4428 0.147 Uiso 1 1 calc R
C20 C 0.4185(8) 0.2794(12) 0.5789(5) 0.058(4) Uani 1 1 d .
C21 C 0.4643(9) 0.3422(12) 0.5529(4) 0.066(4) Uani 1 1 d .
H21 H 0.4649 0.3300 0.5224 0.080 Uiso 1 1 calc R
C22 C 0.5096(7) 0.4222(13) 0.5695(4) 0.059(4) Uani 1 1 d .
H22 H 0.5459 0.4585 0.5510 0.070 Uiso 1 1 calc R
C23 C 0.5023(8) 0.4503(11) 0.6133(5) 0.056(4) Uani 1 1 d .
C24 C 0.4457(8) 0.3940(12) 0.6393(4) 0.065(4) Uani 1 1 d .
H24 H 0.4351 0.4149 0.6683 0.078 Uiso 1 1 calc R
C25 C 0.4059(9) 0.3094(12) 0.6230(5) 0.068(4) Uani 1 1 d .
H25 H 0.3702 0.2714 0.6411 0.082 Uiso 1 1 calc R
C26 C 0.3789(8) 0.1801(12) 0.5623(5) 0.090(5) Uani 1 1 d .
H26A H 0.3665 0.1852 0.5310 0.136 Uiso 1 1 calc R
H26B H 0.3269 0.1672 0.5779 0.136 Uiso 1 1 calc R
H26C H 0.4185 0.1252 0.5677 0.136 Uiso 1 1 calc R
C27 C 0.5477(10) 0.5442(13) 0.6338(5) 0.090(5) Uani 1 1 d U
H27 H 0.5074 0.5770 0.6539 0.107 Uiso 1 1 calc R
C28 C 0.6228(9) 0.5085(13) 0.6612(6) 0.133(8) Uani 1 1 d .
H28A H 0.6039 0.4591 0.6825 0.199 Uiso 1 1 calc R
H28B H 0.6482 0.5654 0.6766 0.199 Uiso 1 1 calc R
H28C H 0.6644 0.4779 0.6423 0.199 Uiso 1 1 calc R
C29 C 0.5710(11) 0.6212(13) 0.5989(6) 0.130(7) Uani 1 1 d U
H29A H 0.5982 0.6788 0.6129 0.194 Uiso 1 1 calc R
H29B H 0.5199 0.6431 0.5832 0.194 Uiso 1 1 calc R
H29C H 0.6096 0.5907 0.5783 0.194 Uiso 1 1 calc R
C30 C 0.2595(8) 0.8773(9) 0.5753(4) 0.045(4) Uani 1 1 d .
C31 C 0.4043(8) 0.8393(10) 0.5951(4) 0.054(4) Uani 1 1 d .
H31A H 0.4239 0.7803 0.6119 0.065 Uiso 1 1 calc R
H31B H 0.4458 0.8940 0.5986 0.065 Uiso 1 1 calc R
C32 C 0.3886(8) 0.8133(11) 0.5464(4) 0.064(4) Uani 1 1 d .
H32A H 0.4290 0.8480 0.5275 0.076 Uiso 1 1 calc R
H32B H 0.3922 0.7404 0.5414 0.076 Uiso 1 1 calc R
C33 C 0.3034(7) 0.8702(9) 0.6556(4) 0.059(4) Uani 1 1 d .
H33A H 0.2959 0.8003 0.6654 0.070 Uiso 1 1 calc R
H33B H 0.2504 0.9066 0.6608 0.070 Uiso 1 1 calc R
C34 C 0.3754(7) 0.9189(12) 0.6824(4) 0.047(3) Uani 1 1 d .
C35 C 0.3858(8) 1.0230(12) 0.6803(4) 0.067(4) Uani 1 1 d .
H35 H 0.3464 1.0602 0.6633 0.080 Uiso 1 1 calc R
C36 C 0.4502(9) 1.0749(13) 0.7017(5) 0.083(4) Uani 1 1 d .
H36 H 0.4556 1.1450 0.6980 0.100 Uiso 1 1 calc R
C37 C 0.5078(10) 1.0215(15) 0.7292(5) 0.090(6) Uani 1 1 d .
H37 H 0.5503 1.0556 0.7455 0.108 Uiso 1 1 calc R
C38 C 0.5001(9) 0.9174(15) 0.7316(5) 0.084(5) Uani 1 1 d .
H38 H 0.5399 0.8803 0.7484 0.101 Uiso 1 1 calc R
C39 C 0.4332(10) 0.8659(13) 0.7091(5) 0.075(5) Uani 1 1 d .
C40 C 0.4271(10) 0.7528(14) 0.7157(5) 0.124(7) Uani 1 1 d .
H40A H 0.4824 0.7263 0.7242 0.186 Uiso 1 1 calc R
H40B H 0.4080 0.7212 0.6884 0.186 Uiso 1 1 calc R
H40C H 0.3869 0.7384 0.7387 0.186 Uiso 1 1 calc R
C41 C 0.2635(7) 0.8238(10) 0.4957(4) 0.059(4) Uani 1 1 d .
H41A H 0.2040 0.8452 0.4954 0.071 Uiso 1 1 calc R
H41B H 0.2646 0.7503 0.4920 0.071 Uiso 1 1 calc R
C42 C 0.3090(9) 0.8738(13) 0.4562(4) 0.057(4) Uani 1 1 d .
C43 C 0.3164(10) 0.8273(16) 0.4155(6) 0.088(6) Uani 1 1 d .
C44 C 0.3572(14) 0.874(2) 0.3800(6) 0.118(9) Uani 1 1 d .
H44 H 0.3620 0.8430 0.3523 0.141 Uiso 1 1 calc R
C45 C 0.3888(12) 0.967(2) 0.3893(7) 0.118(8) Uani 1 1 d .
H45 H 0.4155 1.0005 0.3662 0.142 Uiso 1 1 calc R
C46 C 0.3860(10) 1.0163(15) 0.4288(7) 0.105(6) Uani 1 1 d U
H46 H 0.4111 1.0800 0.4329 0.126 Uiso 1 1 calc R
C47 C 0.3443(9) 0.9677(14) 0.4620(5) 0.076(5) Uani 1 1 d .
H47 H 0.3398 0.9997 0.4894 0.091 Uiso 1 1 calc R
C48 C 0.2746(12) 0.7210(15) 0.4098(5) 0.126(7) Uani 1 1 d .
H48A H 0.3110 0.6702 0.4233 0.189 Uiso 1 1 calc R
H48B H 0.2672 0.7062 0.3786 0.189 Uiso 1 1 calc R
H48C H 0.2198 0.7205 0.4237 0.189 Uiso 1 1 calc R
C49 C 0.0896(8) 0.7623(11) 0.5751(5) 0.060(4) Uani 1 1 d U
C50 C 0.1011(9) 0.7904(13) 0.6195(5) 0.070(4) Uani 1 1 d .
H50 H 0.1355 0.7502 0.6380 0.084 Uiso 1 1 calc R
C51 C 0.0628(10) 0.8759(13) 0.6367(5) 0.072(5) Uani 1 1 d .
H51 H 0.0746 0.8948 0.6660 0.086 Uiso 1 1 calc R
C52 C 0.0088(9) 0.9321(14) 0.6118(5) 0.071(5) Uani 1 1 d .
C53 C -0.0035(8) 0.9101(12) 0.5677(4) 0.060(4) Uani 1 1 d .
H53 H -0.0404 0.9496 0.5501 0.072 Uiso 1 1 calc R
C54 C 0.0390(8) 0.8293(12) 0.5498(4) 0.058(4) Uani 1 1 d .
H54 H 0.0340 0.8184 0.5192 0.070 Uiso 1 1 calc R
C55 C 0.1279(8) 0.6700(11) 0.5545(5) 0.095(5) Uani 1 1 d U
H55A H 0.0843 0.6189 0.5504 0.143 Uiso 1 1 calc R
H55B H 0.1727 0.6439 0.5738 0.143 Uiso 1 1 calc R
H55C H 0.1513 0.6877 0.5263 0.143 Uiso 1 1 calc R
C56 C -0.0306(11) 1.0244(17) 0.6315(6) 0.103(7) Uani 1 1 d .
H56 H 0.0118 1.0541 0.6522 0.123 Uiso 1 1 calc R
C57 C -0.1091(11) 0.9980(14) 0.6581(7) 0.173(10) Uani 1 1 d .
H57A H -0.0940 0.9486 0.6805 0.259 Uiso 1 1 calc R
H57B H -0.1527 0.9702 0.6386 0.259 Uiso 1 1 calc R
H57C H -0.1305 1.0585 0.6721 0.259 Uiso 1 1 calc R
C58 C -0.0577(11) 1.1070(16) 0.5994(7) 0.144(9) Uani 1 1 d .
H58A H -0.0791 1.1643 0.6157 0.216 Uiso 1 1 calc R
H58B H -0.1021 1.0815 0.5798 0.216 Uiso 1 1 calc R
H58C H -0.0094 1.1278 0.5823 0.216 Uiso 1 1 calc R
C59 C 0.0944(14) 0.8543(16) 0.7819(7) 0.1479(2) Uani 1 1 d .
H59A H 0.0880 0.8294 0.8120 0.178 Uiso 1 1 calc R
H59B H 0.0551 0.9106 0.7767 0.178 Uiso 1 1 calc R
C60 C -0.0014(13) 0.7437(17) 0.7606(7) 0.1419(2) Uani 1 1 d .
H60A H -0.0042 0.7148 0.7902 0.170 Uiso 1 1 calc R
H60B H -0.0433 0.7981 0.7578 0.170 Uiso 1 1 calc R
C61 C -0.0160(12) 0.6689(16) 0.7281(6) 0.14454(19) Uani 1 1 d .
H61A H -0.0721 0.6403 0.7316 0.217 Uiso 1 1 calc R
H61B H 0.0263 0.6161 0.7314 0.217 Uiso 1 1 calc R
H61C H -0.0122 0.6990 0.6991 0.217 Uiso 1 1 calc R
C62 C 0.1814(10) 0.8843(15) 0.7740(5) 0.13617(16) Uani 1 1 d .
H62A H 0.1973 0.9387 0.7938 0.204 Uiso 1 1 calc R
H62B H 0.1862 0.9070 0.7437 0.204 Uiso 1 1 calc R
H62C H 0.2189 0.8271 0.7790 0.204 Uiso 1 1 calc R
N1 N 0.3031(6) 0.8500(8) 0.5389(3) 0.048(3) Uani 1 1 d .
N2 N 0.3204(6) 0.8710(8) 0.6083(3) 0.049(3) Uani 1 1 d .
N3 N 0.2003(6) 0.3441(8) 0.5495(3) 0.049(3) Uani 1 1 d .
N4 N 0.1956(7) 0.3819(8) 0.6191(4) 0.056(3) Uani 1 1 d .
Cl1 Cl 0.1537(2) 1.0300(3) 0.51793(11) 0.0658(11) Uani 1 1 d .
Cl2 Cl 0.18320(18) 1.0677(3) 0.62374(10) 0.0676(9) Uani 1 1 d .
Cl3 Cl 0.3409(2) 0.5233(3) 0.51371(11) 0.0687(11) Uani 1 1 d .
Cl4 Cl 0.3329(2) 0.5980(3) 0.61576(11) 0.0689(11) Uani 1 1 d .
Ru1 Ru 0.13593(6) 0.91974(10) 0.58154(3) 0.0480(3) Uani 1 1 d .
Ru2 Ru 0.36960(6) 0.43471(9) 0.58294(3) 0.0481(3) Uani 1 1 d .
O1 O 0.0815(9) 0.7798(12) 0.7521(5) 0.15116(14) Uani 1 1 d .

loop_
_atom_site_aniso_label
_atom_site_aniso_U_11
_atom_site_aniso_U_22
_atom_site_aniso_U_33
_atom_site_aniso_U_23
_atom_site_aniso_U_13
_atom_site_aniso_U_12
C1 0.074(10) 0.042(10) 0.040(8) 0.004(7) -0.005(8) 0.019(8)
C2 0.049(10) 0.082(13) 0.086(12) -0.002(10) -0.018(8) 0.008(9)
C3 0.085(13) 0.097(15) 0.075(12) 0.031(10) 0.011(10) 0.005(11)
C4 0.092(10) 0.075(12) 0.048(8) 0.003(10) 0.013(7) 0.003(10)
C5 0.038(8) 0.073(10) 0.073(10) -0.034(10) 0.019(7) -0.016(8)
C6 0.094(11) 0.083(11) 0.069(10) 0.004(11) -0.002(9) -0.005(11)
C7 0.129(15) 0.069(14) 0.083(13) 0.007(11) 0.015(11) 0.021(11)
C8 0.098(13) 0.15(2) 0.062(12) -0.009(14) -0.013(9) 0.042(14)
C9 0.105(13) 0.087(16) 0.085(13) -0.032(12) -0.020(10) 0.019(12)
C10 0.069(9) 0.064(13) 0.091(12) 0.013(12) 0.003(8) -0.006(11)
C11 0.099(12) 0.095(18) 0.082(11) -0.014(11) 0.001(9) -0.022(11)
C12 0.075(10) 0.052(10) 0.052(9) -0.016(7) -0.017(8) 0.004(8)
C13 0.042(9) 0.072(12) 0.065(10) 0.008(8) -0.007(7) -0.003(8)
C14 0.069(10) 0.090(15) 0.056(9) 0.003(9) -0.028(8) 0.037(10)
C15 0.130(16) 0.076(15) 0.105(15) 0.007(12) -0.049(13) 0.039(11)
C16 0.109(15) 0.12(2) 0.083(14) 0.013(14) -0.036(11) -0.007(14)
C17 0.095(15) 0.115(19) 0.063(12) -0.006(13) -0.010(11) -0.025(12)
C18 0.075(11) 0.080(12) 0.047(9) -0.009(9) -0.001(8) -0.017(9)
C19 0.144(16) 0.083(14) 0.067(11) -0.006(10) 0.008(11) -0.006(11)
C20 0.038(8) 0.070(13) 0.068(10) -0.004(9) 0.004(8) -0.011(8)
C21 0.075(11) 0.070(13) 0.054(9) 0.016(8) 0.004(8) -0.029(9)
C22 0.052(8) 0.074(12) 0.050(9) 0.020(10) 0.015(7) -0.002(9)
C23 0.052(8) 0.047(11) 0.070(10) -0.013(8) 0.008(7) 0.010(7)
C24 0.055(9) 0.082(14) 0.059(9) -0.007(9) 0.006(7) 0.007(9)
C25 0.058(10) 0.052(12) 0.095(13) 0.014(10) 0.022(9) 0.011(9)
C26 0.063(10) 0.076(14) 0.131(15) -0.014(11) -0.021(10) 0.020(9)
C27 0.090(12) 0.084(16) 0.095(12) -0.045(9) -0.006(9) 0.014(10)
C28 0.088(13) 0.123(18) 0.184(19) -0.068(14) -0.048(13) 0.006(11)
C29 0.141(15) 0.080(16) 0.167(18) -0.038(11) -0.020(14) -0.063(12)
C30 0.056(9) 0.042(10) 0.036(8) 0.008(6) -0.018(7) -0.016(7)
C31 0.056(10) 0.044(10) 0.064(10) -0.004(7) 0.016(8) -0.002(7)
C32 0.044(9) 0.063(11) 0.084(11) -0.015(8) 0.011(8) 0.020(8)
C33 0.049(8) 0.034(9) 0.093(11) 0.023(8) -0.002(8) -0.013(6)
C34 0.056(8) 0.042(10) 0.041(7) 0.000(8) -0.007(6) -0.007(8)
C35 0.055(9) 0.064(12) 0.081(10) 0.010(8) -0.032(7) -0.004(8)
C36 0.100(12) 0.042(11) 0.107(12) 0.000(11) -0.020(10) -0.006(11)
C37 0.079(12) 0.085(16) 0.105(14) -0.027(11) -0.016(10) 0.013(11)
C38 0.084(11) 0.086(15) 0.081(11) -0.009(11) -0.035(8) 0.040(12)
C39 0.105(13) 0.070(13) 0.049(9) -0.005(9) -0.023(9) 0.002(10)
C40 0.164(17) 0.088(17) 0.116(14) 0.031(12) -0.069(12) -0.002(13)
C41 0.069(9) 0.058(11) 0.050(9) -0.015(7) -0.002(7) -0.016(8)
C42 0.069(10) 0.060(12) 0.040(9) -0.025(8) -0.007(7) 0.007(8)
C43 0.071(12) 0.102(18) 0.091(15) -0.018(13) -0.019(11) 0.024(11)
C44 0.15(2) 0.17(3) 0.034(10) -0.020(14) 0.015(12) 0.025(18)
C45 0.083(14) 0.18(3) 0.095(18) 0.026(17) 0.014(12) 0.035(15)
C46 0.098(9) 0.111(10) 0.106(9) 0.020(8) 0.012(8) -0.014(8)
C47 0.079(11) 0.076(14) 0.073(11) 0.002(10) 0.009(9) 0.000(10)
C48 0.19(2) 0.12(2) 0.063(12) -0.024(12) -0.031(12) 0.032(17)
C49 0.048(9) 0.048(11) 0.084(11) -0.016(9) 0.002(8) -0.023(7)
C50 0.075(11) 0.055(13) 0.078(12) 0.015(9) -0.011(9) -0.018(9)
C51 0.085(12) 0.080(15) 0.050(9) -0.018(9) -0.014(9) -0.037(10)
C52 0.070(10) 0.079(13) 0.064(10) -0.035(11) -0.017(8) -0.005(10)
C53 0.058(9) 0.051(11) 0.069(10) 0.019(9) -0.021(7) 0.002(9)
C54 0.045(9) 0.078(13) 0.051(9) 0.003(9) -0.003(7) -0.021(8)
C55 0.078(11) 0.049(12) 0.159(16) -0.022(10) 0.004(10) -0.020(8)
C56 0.078(13) 0.14(2) 0.092(14) -0.017(13) 0.035(10) -0.032(12)
C57 0.139(17) 0.16(2) 0.22(2) -0.096(16) 0.114(16) -0.037(14)
C58 0.105(15) 0.13(2) 0.20(2) -0.063(18) 0.013(15) 0.032(14)
C59 0.156 0.113 0.177 -0.048(14) 0.057(16) 0.002(15)
C60 0.145 0.162 0.120 -0.022(15) 0.035(15) -0.051(16)
C61 0.162 0.155 0.115 -0.001(15) -0.021(14) -0.006(16)
C62 0.114 0.176 0.118 -0.027(13) -0.006(12) -0.041(13)
N1 0.041(7) 0.062(8) 0.041(7) -0.007(6) 0.006(5) -0.009(6)
N2 0.046(7) 0.053(8) 0.048(7) 0.010(6) 0.022(6) 0.002(5)
N3 0.040(7) 0.069(9) 0.039(7) -0.003(6) -0.006(5) 0.007(6)
N4 0.051(7) 0.060(9) 0.056(8) -0.004(6) -0.011(6) -0.007(6)
Cl1 0.062(2) 0.069(3) 0.066(2) 0.0128(19) -0.0169(17) -0.0029(19)
Cl2 0.069(2) 0.058(3) 0.075(2) -0.014(2) -0.0210(17) 0.000(2)
Cl3 0.074(2) 0.075(3) 0.057(2) 0.0137(18) 0.0004(17) 0.000(2)
Cl4 0.081(2) 0.048(3) 0.078(2) -0.0084(19) 0.0047(19) 0.003(2)
Ru1 0.0448(6) 0.0480(8) 0.0508(7) -0.0029(7) -0.0096(5) -0.0062(7)
Ru2 0.0553(7) 0.0445(8) 0.0444(6) -0.0003(7) -0.0002(5) 0.0017(7)
O1 0.142 0.160 0.151 -0.019(11) 0.003(11) -0.008(11)

loop_
_atom_type_symbol
_atom_type_description
_atom_type_scat_dispersion_real
_atom_type_scat_dispersion_imag
_atom_type_scat_source
C C 0.0033 0.0016 'International Tables Vol C Tables 4.2.6.8 and 6.1.1.4'
H H 0.0000 0.0000 'International Tables Vol C Tables 4.2.6.8 and 6.1.1.4'
N N 0.0061 0.0033 'International Tables Vol C Tables 4.2.6.8 and 6.1.1.4'
Cl Cl 0.1484 0.1585 'International Tables Vol C Tables 4.2.6.8 and 6.1.1.4'
Ru Ru -1.2594 0.8363 'International Tables Vol C Tables 4.2.6.8 and 6.1.1.4'
O O 0.0106 0.0060 'International Tables Vol C Tables 4.2.6.8 and 6.1.1.4'

loop_
_geom_angle_atom_site_label_1
_geom_angle_atom_site_label_2
_geom_angle_atom_site_label_3
_geom_angle
N3 C1 N4 105.7(12)
N3 C1 Ru2 128.1(10)
N4 C1 Ru2 125.9(10)
N3 C2 C3 102.3(11)
N3 C2 H2A 111.3
C3 C2 H2A 111.3
N3 C2 H2B 111.3
C3 C2 H2B 111.3
H2A C2 H2B 109.2
N4 C3 C2 102.4(11)
N4 C3 H3A 111.3
C2 C3 H3A 111.3
N4 C3 H3B 111.3
C2 C3 H3B 111.3
H3A C3 H3B 109.2
N4 C4 C5 118.8(13)
N4 C4 H4A 107.6
C5 C4 H4A 107.6
N4 C4 H4B 107.6
C5 C4 H4B 107.6
H4A C4 H4B 107.1
C6 C5 C10 119.8(17)
C6 C5 C4 123.0(14)
C10 C5 C4 117.2(15)
C5 C6 C7 121.7(17)
C5 C6 H6 119.2
C7 C6 H6 119.2
C8 C7 C6 117.7(17)
C8 C7 H7 121.2
C6 C7 H7 121.2
C9 C8 C7 117.9(17)
C9 C8 H8 121.0
C7 C8 H8 121.0
C8 C9 C10 125.7(18)
C8 C9 H9 117.1
C10 C9 H9 117.1
C9 C10 C5 117.2(19)
C9 C10 C11 118.9(17)
C5 C10 C11 124.0(16)
C10 C11 H11A 109.5
C10 C11 H11B 109.5
H11A C11 H11B 109.5
C10 C11 H11C 109.5
H11A C11 H11C 109.5
H11B C11 H11C 109.5
N3 C12 C13 116.4(11)
N3 C12 H12A 108.2
C13 C12 H12A 108.2
N3 C12 H12B 108.2
C13 C12 H12B 108.2
H12A C12 H12B 107.3
C14 C13 C18 118.1(14)
C14 C13 C12 119.7(13)
C18 C13 C12 122.1(14)
C15 C14 C13 121.8(15)
C15 C14 H14 119.1
C13 C14 H14 119.1
C16 C15 C14 117.4(17)
C16 C15 H15 121.3
C14 C15 H15 121.3
C15 C16 C17 123.3(18)
C15 C16 H16 118.4
C17 C16 H16 118.4
C18 C17 C16 121.0(18)
C18 C17 H17 119.5
C16 C17 H17 119.5
C17 C18 C13 118.4(17)
C17 C18 C19 123.2(16)
C13 C18 C19 118.4(14)
C18 C19 H19A 109.5
C18 C19 H19B 109.5
H19A C19 H19B 109.5
C18 C19 H19C 109.5
H19A C19 H19C 109.5
H19B C19 H19C 109.5
C21 C20 C25 117.6(15)
C21 C20 C26 123.3(15)
C25 C20 C26 119.1(14)
C21 C20 Ru2 69.7(9)
C25 C20 Ru2 68.2(8)
C26 C20 Ru2 132.8(9)
C20 C21 C22 122.5(14)
C20 C21 Ru2 73.8(9)
C22 C21 Ru2 76.2(9)
C20 C21 H21 118.7
C22 C21 H21 118.7
Ru2 C21 H21 122.5
C21 C22 C23 120.5(13)
C21 C22 Ru2 67.7(8)
C23 C22 Ru2 72.9(7)
C21 C22 H22 119.7
C23 C22 H22 119.7
Ru2 C22 H22 132.7
C22 C23 C24 117.3(13)
C22 C23 C27 123.3(14)
C24 C23 C27 119.2(13)
C22 C23 Ru2 71.4(7)
C24 C23 Ru2 66.1(7)
C27 C23 Ru2 130.1(9)
C25 C24 C23 121.2(13)
C25 C24 Ru2 70.9(8)
C23 C24 Ru2 76.7(8)
C25 C24 H24 119.4
C23 C24 H24 119.4
Ru2 C24 H24 124.6
C24 C25 C20 120.0(14)
C24 C25 Ru2 71.6(8)
C20 C25 Ru2 73.7(9)
C24 C25 H25 120.0
C20 C25 H25 120.0
Ru2 C25 H25 126.6
C20 C26 H26A 109.5
C20 C26 H26B 109.5
H26A C26 H26B 109.5
C20 C26 H26C 109.5
H26A C26 H26C 109.5
H26B C26 H26C 109.5
C28 C27 C29 113.4(15)
C28 C27 C23 108.5(13)
C29 C27 C23 111.9(12)
C28 C27 H27 107.6
C29 C27 H27 107.6
C23 C27 H27 107.6
C27 C28 H28A 109.5
C27 C28 H28B 109.5
H28A C28 H28B 109.5
C27 C28 H28C 109.5
H28A C28 H28C 109.5
H28B C28 H28C 109.5
C27 C29 H29A 109.5
C27 C29 H29B 109.5
H29A C29 H29B 109.5
C27 C29 H29C 109.5
H29A C29 H29C 109.5
H29B C29 H29C 109.5
N1 C30 N2 102.7(10)
N1 C30 Ru1 130.2(9)
N2 C30 Ru1 127.1(9)
N2 C31 C32 101.6(10)
N2 C31 H31A 111.4
C32 C31 H31A 111.4
N2 C31 H31B 111.4
C32 C31 H31B 111.4
H31A C31 H31B 109.3
N1 C32 C31 102.0(10)
N1 C32 H32A 111.4
C31 C32 H32A 111.4
N1 C32 H32B 111.4
C31 C32 H32B 111.4
H32A C32 H32B 109.2
N2 C33 C34 111.7(9)
N2 C33 H33A 109.3
C34 C33 H33A 109.3
N2 C33 H33B 109.3
C34 C33 H33B 109.3
H33A C33 H33B 107.9
C35 C34 C39 116.7(13)
C35 C34 C33 118.9(11)
C39 C34 C33 124.5(14)
C36 C35 C34 124.2(13)
C36 C35 H35 117.9
C34 C35 H35 117.9
C35 C36 C37 119.1(16)
C35 C36 H36 120.5
C37 C36 H36 120.5
C38 C37 C36 118.2(15)
C38 C37 H37 120.9
C36 C37 H37 120.9
C37 C38 C39 121.3(14)
C37 C38 H38 119.4
C39 C38 H38 119.4
C34 C39 C38 120.4(16)
C34 C39 C40 122.1(14)
C38 C39 C40 117.5(15)
C39 C40 H40A 109.5
C39 C40 H40B 109.5
H40A C40 H40B 109.5
C39 C40 H40C 109.5
H40A C40 H40C 109.5
H40B C40 H40C 109.5
N1 C41 C42 113.0(10)
N1 C41 H41A 109.0
C42 C41 H41A 109.0
N1 C41 H41B 109.0
C42 C41 H41B 109.0
H41A C41 H41B 107.8
C47 C42 C43 118.5(18)
C47 C42 C41 118.6(13)
C43 C42 C41 123.0(16)
C42 C43 C44 122(2)
C42 C43 C48 117.3(18)
C44 C43 C48 120.4(19)
C45 C44 C43 114(2)
C45 C44 H44 122.9
C43 C44 H44 122.9
C44 C45 C46 127(2)
C44 C45 H45 116.5
C46 C45 H45 116.5
C45 C46 C47 116(2)
C45 C46 H46 121.9
C47 C46 H46 121.9
C42 C47 C46 121.9(18)
C42 C47 H47 119.0
C46 C47 H47 119.0
C43 C48 H48A 109.5
C43 C48 H48B 109.5
H48A C48 H48B 109.5
C43 C48 H48C 109.5
H48A C48 H48C 109.5
H48B C48 H48C 109.5
C50 C49 C54 114.6(14)
C50 C49 C55 124.6(16)
C54 C49 C55 120.9(15)
C50 C49 Ru1 68.3(8)
C54 C49 Ru1 68.7(8)
C55 C49 Ru1 131.9(9)
C51 C50 C49 121.8(15)
C51 C50 Ru1 70.6(9)
C49 C50 Ru1 74.1(9)
C51 C50 H50 119.1
C49 C50 H50 119.1
Ru1 C50 H50 128.6
C52 C51 C50 120.9(14)
C52 C51 Ru1 75.8(10)
C50 C51 Ru1 71.5(9)
C52 C51 H51 119.6
C50 C51 H51 119.6
Ru1 C51 H51 124.8
C51 C52 C53 120.1(16)
C51 C52 C56 119.2(15)
C53 C52 C56 120.5(17)
C51 C52 Ru1 68.2(9)
C53 C52 Ru1 72.2(8)
C56 C52 Ru1 127.4(11)
C52 C53 C54 119.0(14)
C52 C53 Ru1 71.7(8)
C54 C53 Ru1 68.6(7)
C52 C53 H53 120.5
C54 C53 H53 120.5
Ru1 C53 H53 132.0
C53 C54 C49 123.2(13)
C53 C54 Ru1 74.8(8)
C49 C54 Ru1 73.7(7)
C53 C54 H54 118.4
C49 C54 H54 118.4
Ru1 C54 H54 124.9
C49 C55 H55A 109.5
C49 C55 H55B 109.5
H55A C55 H55B 109.5
C49 C55 H55C 109.5
H55A C55 H55C 109.5
H55B C55 H55C 109.5
C52 C56 C58 116.4(15)
C52 C56 C57 111.7(16)
C58 C56 C57 106.4(17)
C52 C56 H56 107.3
C58 C56 H56 107.3
C57 C56 H56 107.3
C56 C57 H57A 109.5
C56 C57 H57B 109.5
H57A C57 H57B 109.5
C56 C57 H57C 109.5
H57A C57 H57C 109.5
H57B C57 H57C 109.5
C56 C58 H58A 109.5
C56 C58 H58B 109.5
H58A C58 H58B 109.5
C56 C58 H58C 109.5
H58A C58 H58C 109.5
H58B C58 H58C 109.5
O1 C59 C62 102.7(17)
O1 C59 H59A 111.2
C62 C59 H59A 111.2
O1 C59 H59B 111.2
C62 C59 H59B 111.2
H59A C59 H59B 109.1
C61 C60 O1 104.3(18)
C61 C60 H60A 110.9
O1 C60 H60A 110.9
C61 C60 H60B 110.9
O1 C60 H60B 110.9
H60A C60 H60B 108.9
C60 C61 H61A 109.5
C60 C61 H61B 109.5
H61A C61 H61B 109.5
C60 C61 H61C 109.5
H61A C61 H61C 109.5
H61B C61 H61C 109.5
C59 C62 H62A 109.5
C59 C62 H62B 109.5
H62A C62 H62B 109.5
C59 C62 H62C 109.5
H62A C62 H62C 109.5
H62B C62 H62C 109.5
C30 N1 C32 116.4(10)
C30 N1 C41 124.8(10)
C32 N1 C41 115.7(10)
C30 N2 C31 116.2(10)
C30 N2 C33 125.1(10)
C31 N2 C33 117.1(10)
C1 N3 C12 128.5(11)
C1 N3 C2 113.8(11)
C12 N3 C2 116.0(11)
C1 N4 C4 128.2(12)
C1 N4 C3 114.6(11)
C4 N4 C3 115.3(12)
C30 Ru1 C51 122.0(6)
C30 Ru1 C50 94.9(5)
C51 Ru1 C50 38.0(5)
C30 Ru1 C54 118.3(6)
C51 Ru1 C54 79.1(5)
C50 Ru1 C54 67.0(5)
C30 Ru1 C49 92.6(5)
C51 Ru1 C49 68.3(5)
C50 Ru1 C49 37.6(5)
C54 Ru1 C49 37.6(5)
C30 Ru1 C52 158.0(6)
C51 Ru1 C52 36.0(5)
C50 Ru1 C52 66.1(6)
C54 Ru1 C52 65.8(5)
C49 Ru1 C52 78.9(6)
C30 Ru1 C53 154.8(6)
C51 Ru1 C53 65.6(5)
C50 Ru1 C53 78.1(5)
C54 Ru1 C53 36.7(4)
C49 Ru1 C53 67.0(5)
C52 Ru1 C53 36.1(4)
C30 Ru1 Cl1 88.1(3)
C51 Ru1 Cl1 148.9(5)
C50 Ru1 Cl1 159.8(5)
C54 Ru1 Cl1 94.0(4)
C49 Ru1 Cl1 122.4(4)
C52 Ru1 Cl1 113.6(5)
C53 Ru1 Cl1 90.7(3)
C30 Ru1 Cl2 89.3(4)
C51 Ru1 Cl2 88.3(4)
C50 Ru1 Cl2 115.9(5)
C54 Ru1 Cl2 152.2(4)
C49 Ru1 Cl2 153.5(4)
C52 Ru1 Cl2 89.5(4)
C53 Ru1 Cl2 115.6(4)
Cl1 Ru1 Cl2 84.06(12)
C1 Ru2 C25 90.0(5)
C1 Ru2 C24 115.9(5)
C25 Ru2 C24 37.5(5)
C1 Ru2 C21 119.4(6)
C25 Ru2 C21 67.5(5)
C24 Ru2 C21 79.2(5)
C1 Ru2 C20 92.4(5)
C25 Ru2 C20 38.1(5)
C24 Ru2 C20 67.6(5)
C21 Ru2 C20 36.5(4)
C1 Ru2 C22 155.4(6)
C25 Ru2 C22 78.1(5)
C24 Ru2 C22 66.0(4)
C21 Ru2 C22 36.1(5)
C20 Ru2 C22 65.0(5)
C1 Ru2 C23 153.1(5)
C25 Ru2 C23 66.8(5)
C24 Ru2 C23 37.2(4)
C21 Ru2 C23 65.4(5)
C20 Ru2 C23 77.8(5)
C22 Ru2 C23 35.7(4)
C1 Ru2 Cl3 89.6(4)
C25 Ru2 Cl3 155.4(5)
C24 Ru2 Cl3 154.3(4)
C21 Ru2 Cl3 91.5(4)
C20 Ru2 Cl3 117.4(4)
C22 Ru2 Cl3 92.5(3)
C23 Ru2 Cl3 117.2(4)
C1 Ru2 Cl4 92.4(4)
C25 Ru2 Cl4 121.2(5)
C24 Ru2 Cl4 91.7(4)
C21 Ru2 Cl4 147.8(4)
C20 Ru2 Cl4 158.7(4)
C22 Ru2 Cl4 112.1(5)
C23 Ru2 Cl4 88.7(3)
Cl3 Ru2 Cl4 83.38(12)
C59 O1 C60 104.6(18)

loop_
_geom_bond_atom_site_label_1
_geom_bond_atom_site_label_2
_geom_bond_distance
C1 N3 1.346(14)
C1 N4 1.350(14)
C1 Ru2 2.026(14)
C2 N3 1.478(14)
C2 C3 1.507(17)
C2 H2A 0.9700
C2 H2B 0.9700
C3 N4 1.459(15)
C3 H3A 0.9700
C3 H3B 0.9700
C4 N4 1.431(14)
C4 C5 1.482(18)
C4 H4A 0.9700
C4 H4B 0.9700
C5 C6 1.367(18)
C5 C10 1.414(19)
C6 C7 1.431(19)
C6 H6 0.9300
C7 C8 1.412(19)
C7 H7 0.9300
C8 C9 1.36(2)
C8 H8 0.9300
C9 C10 1.362(19)
C9 H9 0.9300
C10 C11 1.45(2)
C11 H11A 0.9600
C11 H11B 0.9600
C11 H11C 0.9600
C12 N3 1.418(13)
C12 C13 1.507(15)
C12 H12A 0.9700
C12 H12B 0.9700
C13 C14 1.400(18)
C13 C18 1.429(17)
C14 C15 1.369(17)
C14 H14 0.9300
C15 C16 1.35(2)
C15 H15 0.9300
C16 C17 1.37(2)
C16 H16 0.9300
C17 C18 1.341(19)
C17 H17 0.9300
C18 C19 1.474(19)
C19 H19A 0.9600
C19 H19B 0.9600
C19 H19C 0.9600
C20 C21 1.349(17)
C20 C25 1.400(17)
C20 C26 1.520(18)
C20 Ru2 2.179(15)
C21 C22 1.354(17)
C21 Ru2 2.127(14)
C21 H21 0.9300
C22 C23 1.376(15)
C22 Ru2 2.233(11)
C22 H22 0.9300
C23 C24 1.400(16)
C23 C27 1.542(17)
C23 Ru2 2.253(12)
C24 C25 1.358(17)
C24 Ru2 2.117(12)
C24 H24 0.9300
C25 Ru2 2.107(14)
C25 H25 0.9300
C26 H26A 0.9600
C26 H26B 0.9600
C26 H26C 0.9600
C27 C28 1.494(18)
C27 C29 1.504(19)
C27 H27 0.9800
C28 H28A 0.9600
C28 H28B 0.9600
C28 H28C 0.9600
C29 H29A 0.9600
C29 H29B 0.9600
C29 H29C 0.9600
C30 N1 1.348(13)
C30 N2 1.361(13)
C30 Ru1 2.018(13)
C31 N2 1.436(13)
C31 C32 1.516(15)
C31 H31A 0.9700
C31 H31B 0.9700
C32 N1 1.429(13)
C32 H32A 0.9700
C32 H32B 0.9700
C33 N2 1.449(13)
C33 C34 1.511(14)
C33 H33A 0.9700
C33 H33B 0.9700
C34 C35 1.376(17)
C34 C39 1.382(17)
C35 C36 1.362(17)
C35 H35 0.9300
C36 C37 1.398(18)
C36 H36 0.9300
C37 C38 1.37(2)
C37 H37 0.9300
C38 C39 1.403(18)
C38 H38 0.9300
C39 C40 1.50(2)
C40 H40A 0.9600
C40 H40B 0.9600
C40 H40C 0.9600
C41 N1 1.468(13)
C41 C42 1.542(17)
C41 H41A 0.9700
C41 H41B 0.9700
C42 C47 1.358(18)
C42 C43 1.372(19)
C43 C44 1.39(2)
C43 C48 1.55(2)
C44 C45 1.34(3)
C44 H44 0.9300
C45 C46 1.36(2)
C45 H45 0.9300
C46 C47 1.360(18)
C46 H46 0.9300
C47 H47 0.9300
C48 H48A 0.9600
C48 H48B 0.9600
C48 H48C 0.9600
C49 C50 1.392(17)
C49 C54 1.395(17)
C49 C55 1.489(17)
C49 Ru1 2.195(14)
C50 C51 1.375(18)
C50 Ru1 2.121(14)
C50 H50 0.9300
C51 C52 1.336(18)
C51 Ru1 2.109(14)
C51 H51 0.9300
C52 C53 1.366(16)
C52 C56 1.49(2)
C52 Ru1 2.202(15)
C53 C54 1.367(16)
C53 Ru1 2.209(12)
C53 H53 0.9300
C54 Ru1 2.131(12)
C54 H54 0.9300
C55 H55A 0.9600
C55 H55B 0.9600
C55 H55C 0.9600
C56 C58 1.50(2)
C56 C57 1.515(18)
C56 H56 0.9800
C57 H57A 0.9600
C57 H57B 0.9600
C57 H57C 0.9600
C58 H58A 0.9600
C58 H58B 0.9600
C58 H58C 0.9600
C59 O1 1.34(2)
C59 C62 1.44(2)
C59 H59A 0.9700
C59 H59B 0.9700
C60 C61 1.40(2)
C60 O1 1.404(18)
C60 H60A 0.9700
C60 H60B 0.9700
C61 H61A 0.9600
C61 H61B 0.9600
C61 H61C 0.9600
C62 H62A 0.9600
C62 H62B 0.9600
C62 H62C 0.9600
Cl1 Ru1 2.417(3)
Cl2 Ru1 2.424(4)
Cl3 Ru2 2.416(3)
Cl4 Ru2 2.430(4)

loop_
_geom_hbond_atom_site_label_D
_geom_hbond_atom_site_label_H
_geom_hbond_atom_site_label_A
_geom_hbond_distance_DH
_geom_hbond_distance_HA
_geom_hbond_distance_DA
_geom_hbond_angle_DHA
_geom_hbond_site_symmetry_A
C4 H4B Cl4 0.97 2.34 3.240(14) 153.1 .
C6 H6 Cl2 0.93 2.70 3.572(17) 155.8 1_545
C6 H6 N4 0.93 2.59 2.920(19) 101.6 .
C12 H12B Cl3 0.97 2.63 3.253(13) 122.2 .
C14 H14 N3 0.93 2.55 2.879(16) 101.3 .
C22 H22 Cl3 0.93 2.66 3.524(12) 154.2 3_666
C31 H31A Cl4 0.97 2.78 3.415(13) 123.4 .
C33 H33B Cl2 0.97 2.60 3.326(12) 131.9 .
C35 H35 Cl2 0.93 2.79 3.605(12) 147.2 .
C41 H41A Cl1 0.97 2.64 3.276(13) 123.5 .
C47 H47 N1 0.93 2.54 2.864(19) 101.1 .
C53 H53 Cl1 0.93 2.69 3.531(12) 151.2 3_576
C56 H56 Cl2 0.98 2.83 3.394(16) 117.6 .

loop_
_geom_torsion_atom_site_label_1
_geom_torsion_atom_site_label_2
_geom_torsion_atom_site_label_3
_geom_torsion_atom_site_label_4
_geom_torsion
N3 C2 C3 N4 -10.3(13)
N4 C4 C5 C6 -6(2)
N4 C4 C5 C10 172.7(11)
C10 C5 C6 C7 1(2)
C4 C5 C6 C7 178.8(13)
C5 C6 C7 C8 0(2)
C6 C7 C8 C9 0(2)
C7 C8 C9 C10 -1(3)
C8 C9 C10 C5 2(3)
C8 C9 C10 C11 -178.1(16)
C6 C5 C10 C9 -2(2)
C4 C5 C10 C9 -180.0(13)
C6 C5 C10 C11 178.5(14)
C4 C5 C10 C11 0(2)
N3 C12 C13 C14 24.1(19)
N3 C12 C13 C18 -153.5(12)
C18 C13 C14 C15 -4(2)
C12 C13 C14 C15 178.2(14)
C13 C14 C15 C16 3(3)
C14 C15 C16 C17 0(3)
C15 C16 C17 C18 -1(3)
C16 C17 C18 C13 0(3)
C16 C17 C18 C19 -177.5(16)
C14 C13 C18 C17 2(2)
C12 C13 C18 C17 179.8(14)
C14 C13 C18 C19 -179.7(14)
C12 C13 C18 C19 -2(2)
C25 C20 C21 C22 11(2)
C26 C20 C21 C22 -170.0(13)
Ru2 C20 C21 C22 61.4(14)
C25 C20 C21 Ru2 -50.2(12)
C26 C20 C21 Ru2 128.6(13)
C20 C21 C22 C23 -8(2)
Ru2 C21 C22 C23 52.4(12)
C20 C21 C22 Ru2 -60.3(14)
C21 C22 C23 C24 -1(2)
Ru2 C22 C23 C24 49.1(11)
C21 C22 C23 C27 -176.3(13)
Ru2 C22 C23 C27 -126.3(12)
C21 C22 C23 Ru2 -50.1(12)
C22 C23 C24 C25 6.0(19)
C27 C23 C24 C25 -178.5(12)
Ru2 C23 C24 C25 57.6(11)
C22 C23 C24 Ru2 -51.5(11)
C27 C23 C24 Ru2 124.0(11)
C23 C24 C25 C20 -3(2)
Ru2 C24 C25 C20 57.8(12)
C23 C24 C25 Ru2 -60.4(12)
C21 C20 C25 C24 -6(2)
C26 C20 C25 C24 175.3(12)
Ru2 C20 C25 C24 -56.8(12)
C21 C20 C25 Ru2 50.9(12)
C26 C20 C25 Ru2 -127.9(12)
C22 C23 C27 C28 -104.0(16)
C24 C23 C27 C28 80.7(16)
Ru2 C23 C27 C28 162.9(11)
C22 C23 C27 C29 21.9(19)
C24 C23 C27 C29 -153.3(13)
Ru2 C23 C27 C29 -71.1(18)
N2 C31 C32 N1 9.0(13)
N2 C33 C34 C35 71.8(15)
N2 C33 C34 C39 -107.7(14)
C39 C34 C35 C36 2(2)
C33 C34 C35 C36 -177.5(12)
C34 C35 C36 C37 -3(2)
C35 C36 C37 C38 4(2)
C36 C37 C38 C39 -4(2)
C35 C34 C39 C38 -2(2)
C33 C34 C39 C38 177.7(12)
C35 C34 C39 C40 177.6(14)
C33 C34 C39 C40 -3(2)
C37 C38 C39 C34 3(2)
C37 C38 C39 C40 -176.7(16)
N1 C41 C42 C47 -33.5(18)
N1 C41 C42 C43 145.7(13)
C47 C42 C43 C44 -1(2)
C41 C42 C43 C44 179.5(15)
C47 C42 C43 C48 -179.2(14)
C41 C42 C43 C48 2(2)
C42 C43 C44 C45 1(3)
C48 C43 C44 C45 178.5(18)
C43 C44 C45 C46 1(3)
C44 C45 C46 C47 -2(3)
C43 C42 C47 C46 0(2)
C41 C42 C47 C46 179.5(13)
C45 C46 C47 C42 1(2)
C54 C49 C50 C51 2(2)
C55 C49 C50 C51 -179.0(13)
Ru1 C49 C50 C51 54.3(13)
C54 C49 C50 Ru1 -52.3(11)
C55 C49 C50 Ru1 126.7(13)
C49 C50 C51 C52 4(2)
Ru1 C50 C51 C52 59.9(14)
C49 C50 C51 Ru1 -55.9(12)
C50 C51 C52 C53 -6(2)
Ru1 C51 C52 C53 52.3(14)
C50 C51 C52 C56 -179.5(14)
Ru1 C51 C52 C56 -121.7(14)
C50 C51 C52 Ru1 -57.8(13)
C51 C52 C53 C54 1(2)
C56 C52 C53 C54 174.9(13)
Ru1 C52 C53 C54 51.4(12)
C51 C52 C53 Ru1 -50.4(13)
C56 C52 C53 Ru1 123.4(15)
C52 C53 C54 C49 5(2)
Ru1 C53 C54 C49 58.3(12)
C52 C53 C54 Ru1 -52.9(12)
C50 C49 C54 C53 -7(2)
C55 C49 C54 C53 174.3(12)
Ru1 C49 C54 C53 -58.8(12)
C50 C49 C54 Ru1 52.1(10)
C55 C49 C54 Ru1 -127.0(12)
C51 C52 C56 C58 154.3(16)
C53 C52 C56 C58 -20(2)
Ru1 C52 C56 C58 71(2)
C51 C52 C56 C57 -83(2)
C53 C52 C56 C57 102.8(19)
Ru1 C52 C56 C57 -167.0(12)
N2 C30 N1 C32 7.4(14)
Ru1 C30 N1 C32 -173.5(9)
N2 C30 N1 C41 166.7(10)
Ru1 C30 N1 C41 -14.1(18)
C31 C32 N1 C30 -10.8(15)
C31 C32 N1 C41 -172.0(10)
C42 C41 N1 C30 135.2(12)
C42 C41 N1 C32 -65.3(15)
N1 C30 N2 C31 -0.4(14)
Ru1 C30 N2 C31 -179.5(9)
N1 C30 N2 C33 -165.3(10)
Ru1 C30 N2 C33 15.5(17)
C32 C31 N2 C30 -5.8(14)
C32 C31 N2 C33 160.4(10)
C34 C33 N2 C30 -148.7(12)
C34 C33 N2 C31 46.4(14)
N4 C1 N3 C12 -168.5(11)
Ru2 C1 N3 C12 5.6(19)
N4 C1 N3 C2 -4.5(15)
Ru2 C1 N3 C2 169.6(9)
C13 C12 N3 C1 -125.0(13)
C13 C12 N3 C2 71.3(15)
C3 C2 N3 C1 9.8(15)
C3 C2 N3 C12 175.9(11)
N3 C1 N4 C4 -166.8(12)
Ru2 C1 N4 C4 19.0(19)
N3 C1 N4 C3 -3.3(15)
Ru2 C1 N4 C3 -177.6(9)
C5 C4 N4 C1 -111.7(15)
C5 C4 N4 C3 84.9(14)
C2 C3 N4 C1 9.1(15)
C2 C3 N4 C4 174.8(12)
N1 C30 Ru1 C51 142.3(11)
N2 C30 Ru1 C51 -38.8(13)
N1 C30 Ru1 C50 113.9(12)
N2 C30 Ru1 C50 -67.1(11)
N1 C30 Ru1 C54 47.5(13)
N2 C30 Ru1 C54 -133.5(10)
N1 C30 Ru1 C49 76.3(12)
N2 C30 Ru1 C49 -104.8(11)
N1 C30 Ru1 C52 142.8(14)
N2 C30 Ru1 C52 -38(2)
N1 C30 Ru1 C53 41.7(18)
N2 C30 Ru1 C53 -139.3(11)
N1 C30 Ru1 Cl1 -46.0(11)
N2 C30 Ru1 Cl1 132.9(10)
N1 C30 Ru1 Cl2 -130.1(11)
N2 C30 Ru1 Cl2 48.8(10)
C52 C51 Ru1 C30 179.7(9)
C50 C51 Ru1 C30 -50.3(10)
C52 C51 Ru1 C50 -130.0(13)
C52 C51 Ru1 C54 -63.6(10)
C50 C51 Ru1 C54 66.4(9)
C52 C51 Ru1 C49 -101.3(10)
C50 C51 Ru1 C49 28.7(8)
C50 C51 Ru1 C52 130.0(13)
C52 C51 Ru1 C53 -27.7(9)
C50 C51 Ru1 C53 102.3(9)
C52 C51 Ru1 Cl1 15.9(14)
C50 C51 Ru1 Cl1 145.9(8)
C52 C51 Ru1 Cl2 91.5(9)
C50 C51 Ru1 Cl2 -138.5(9)
C51 C50 Ru1 C30 139.1(9)
C49 C50 Ru1 C30 -88.0(9)
C49 C50 Ru1 C51 132.9(13)
C51 C50 Ru1 C54 -102.2(9)
C49 C50 Ru1 C54 30.8(8)
C51 C50 Ru1 C49 -132.9(13)
C51 C50 Ru1 C52 -29.5(8)
C49 C50 Ru1 C52 103.4(9)
C51 C50 Ru1 C53 -65.4(9)
C49 C50 Ru1 C53 67.5(9)
C51 C50 Ru1 Cl1 -123.2(14)
C49 C50 Ru1 Cl1 9.8(19)
C51 C50 Ru1 Cl2 47.5(9)
C49 C50 Ru1 Cl2 -179.6(7)
C53 C54 Ru1 C30 -175.9(8)
C49 C54 Ru1 C30 52.0(10)
C53 C54 Ru1 C51 63.6(9)
C49 C54 Ru1 C51 -68.6(9)
C53 C54 Ru1 C50 101.3(9)
C49 C54 Ru1 C50 -30.8(8)
C53 C54 Ru1 C49 132.1(12)
C53 C54 Ru1 C52 28.3(8)
C49 C54 Ru1 C52 -103.8(10)
C49 C54 Ru1 C53 -132.1(12)
C53 C54 Ru1 Cl1 -85.8(8)
C49 C54 Ru1 Cl1 142.1(8)
C53 C54 Ru1 Cl2 -1.0(14)
C49 C54 Ru1 Cl2 -133.1(9)
C50 C49 Ru1 C30 94.5(9)
C54 C49 Ru1 C30 -136.0(9)
C55 C49 Ru1 C30 -23.0(16)
C50 C49 Ru1 C51 -29.0(9)
C54 C49 Ru1 C51 100.5(9)
C55 C49 Ru1 C51 -146.6(18)
C54 C49 Ru1 C50 129.4(13)
C55 C49 Ru1 C50 -118(2)
C50 C49 Ru1 C54 -129.4(13)
C55 C49 Ru1 C54 113(2)
C50 C49 Ru1 C52 -65.0(9)
C54 C49 Ru1 C52 64.5(8)
C55 C49 Ru1 C52 177.5(17)
C50 C49 Ru1 C53 -100.7(9)
C54 C49 Ru1 C53 28.8(8)
C55 C49 Ru1 C53 141.7(18)
C50 C49 Ru1 Cl1 -176.0(8)
C54 C49 Ru1 Cl1 -46.6(9)
C55 C49 Ru1 Cl1 66.4(17)
C50 C49 Ru1 Cl2 0.8(15)
C54 C49 Ru1 Cl2 130.2(9)
C55 C49 Ru1 Cl2 -116.8(14)
C51 C52 Ru1 C30 -1(2)
C53 C52 Ru1 C30 -134.8(13)
C56 C52 Ru1 C30 110(2)
C53 C52 Ru1 C51 -134.1(15)
C56 C52 Ru1 C51 110.8(18)
C51 C52 Ru1 C50 31.0(9)
C53 C52 Ru1 C50 -103.0(11)
C56 C52 Ru1 C50 141.8(17)
C51 C52 Ru1 C54 105.3(11)
C53 C52 Ru1 C54 -28.7(9)
C56 C52 Ru1 C54 -143.9(17)
C51 C52 Ru1 C49 68.2(10)
C53 C52 Ru1 C49 -65.8(10)
C56 C52 Ru1 C49 179.0(16)
C51 C52 Ru1 C53 134.1(15)
C56 C52 Ru1 C53 -115(2)
C51 C52 Ru1 Cl1 -171.1(8)
C53 C52 Ru1 Cl1 54.8(11)
C56 C52 Ru1 Cl1 -60.4(15)
C51 C52 Ru1 Cl2 -87.8(9)
C53 C52 Ru1 Cl2 138.1(10)
C56 C52 Ru1 Cl2 23.0(15)
C52 C53 Ru1 C30 141.3(13)
C54 C53 Ru1 C30 8.6(16)
C52 C53 Ru1 C51 27.6(10)
C54 C53 Ru1 C51 -105.1(9)
C52 C53 Ru1 C50 65.5(11)
C54 C53 Ru1 C50 -67.2(9)
C52 C53 Ru1 C54 132.8(14)
C52 C53 Ru1 C49 103.3(11)
C54 C53 Ru1 C49 -29.5(8)
C54 C53 Ru1 C52 -132.8(14)
C52 C53 Ru1 Cl1 -131.5(10)
C54 C53 Ru1 Cl1 95.7(8)
C52 C53 Ru1 Cl2 -47.7(11)
C54 C53 Ru1 Cl2 179.5(7)
N3 C1 Ru2 C25 -107.6(12)
N4 C1 Ru2 C25 65.4(12)
N3 C1 Ru2 C24 -135.8(11)
N4 C1 Ru2 C24 37.2(13)
N3 C1 Ru2 C21 -43.7(13)
N4 C1 Ru2 C21 129.2(11)
N3 C1 Ru2 C20 -69.6(12)
N4 C1 Ru2 C20 103.4(11)
N3 C1 Ru2 C22 -47.4(18)
N4 C1 Ru2 C22 125.6(12)
N3 C1 Ru2 C23 -137.0(11)
N4 C1 Ru2 C23 36.0(19)
N3 C1 Ru2 Cl3 47.8(11)
N4 C1 Ru2 Cl3 -139.2(11)
N3 C1 Ru2 Cl4 131.1(11)
N4 C1 Ru2 Cl4 -55.9(11)
C24 C25 Ru2 C1 -135.8(9)
C20 C25 Ru2 C1 94.0(9)
C20 C25 Ru2 C24 -130.2(13)
C24 C25 Ru2 C21 102.0(9)
C20 C25 Ru2 C21 -28.2(8)
C24 C25 Ru2 C20 130.2(13)
C24 C25 Ru2 C22 65.8(8)
C20 C25 Ru2 C22 -64.4(8)
C24 C25 Ru2 C23 30.2(8)
C20 C25 Ru2 C23 -100.0(9)
C24 C25 Ru2 Cl3 135.2(9)
C20 C25 Ru2 Cl3 5.0(15)
C24 C25 Ru2 Cl4 -43.0(9)
C20 C25 Ru2 Cl4 -173.2(7)
C25 C24 Ru2 C1 50.8(10)
C23 C24 Ru2 C1 -179.1(8)
C23 C24 Ru2 C25 130.2(12)
C25 C24 Ru2 C21 -66.9(9)
C23 C24 Ru2 C21 63.3(8)
C25 C24 Ru2 C20 -30.7(8)
C23 C24 Ru2 C20 99.5(9)
C25 C24 Ru2 C22 -102.2(10)
C23 C24 Ru2 C22 28.0(8)
C25 C24 Ru2 C23 -130.2(12)
C25 C24 Ru2 Cl3 -137.5(9)
C23 C24 Ru2 Cl3 -7.3(15)
C25 C24 Ru2 Cl4 144.3(8)
C23 C24 Ru2 Cl4 -85.6(8)
C20 C21 Ru2 C1 -47.1(10)
C22 C21 Ru2 C1 -177.4(7)
C20 C21 Ru2 C25 29.3(8)
C22 C21 Ru2 C25 -101.0(9)
C20 C21 Ru2 C24 66.6(9)
C22 C21 Ru2 C24 -63.7(8)
C22 C21 Ru2 C20 -130.3(13)
C20 C21 Ru2 C22 130.3(13)
C20 C21 Ru2 C23 103.1(9)
C22 C21 Ru2 C23 -27.3(8)
C20 C21 Ru2 Cl3 -137.5(8)
C22 C21 Ru2 Cl3 92.2(8)
C20 C21 Ru2 Cl4 142.5(8)
C22 C21 Ru2 Cl4 12.2(12)
C21 C20 Ru2 C1 140.3(9)
C25 C20 Ru2 C1 -86.8(9)
C26 C20 Ru2 C1 23.2(15)
C21 C20 Ru2 C25 -132.9(13)
C26 C20 Ru2 C25 110.1(18)
C21 C20 Ru2 C24 -102.6(9)
C25 C20 Ru2 C24 30.2(8)
C26 C20 Ru2 C24 140.3(17)
C25 C20 Ru2 C21 132.9(13)
C26 C20 Ru2 C21 -117.1(19)
C21 C20 Ru2 C22 -29.7(8)
C25 C20 Ru2 C22 103.2(9)
C26 C20 Ru2 C22 -146.8(17)
C21 C20 Ru2 C23 -65.0(8)
C25 C20 Ru2 C23 67.8(8)
C26 C20 Ru2 C23 177.9(16)
C21 C20 Ru2 Cl3 49.5(9)
C25 C20 Ru2 Cl3 -177.6(7)
C26 C20 Ru2 Cl3 -67.6(16)
C21 C20 Ru2 Cl4 -116.7(12)
C25 C20 Ru2 Cl4 16.2(16)
C26 C20 Ru2 Cl4 126.2(13)
C21 C22 Ru2 C1 5.4(16)
C23 C22 Ru2 C1 -129.1(12)
C21 C22 Ru2 C25 67.9(9)
C23 C22 Ru2 C25 -66.5(9)
C21 C22 Ru2 C24 105.4(10)
C23 C22 Ru2 C24 -29.1(9)
C23 C22 Ru2 C21 -134.4(13)
C21 C22 Ru2 C20 30.0(8)
C23 C22 Ru2 C20 -104.4(10)
C21 C22 Ru2 C23 134.4(13)
C21 C22 Ru2 Cl3 -89.2(8)
C23 C22 Ru2 Cl3 136.4(9)
C21 C22 Ru2 Cl4 -173.0(7)
C23 C22 Ru2 Cl4 52.5(9)
C22 C23 Ru2 C1 134.6(12)
C24 C23 Ru2 C1 1.8(16)
C27 C23 Ru2 C1 -107.1(16)
C22 C23 Ru2 C25 102.3(10)
C24 C23 Ru2 C25 -30.4(8)
C27 C23 Ru2 C25 -139.4(15)
C22 C23 Ru2 C24 132.8(13)
C27 C23 Ru2 C24 -109.0(17)
C22 C23 Ru2 C21 27.5(9)
C24 C23 Ru2 C21 -105.2(9)
C27 C23 Ru2 C21 145.8(15)
C22 C23 Ru2 C20 63.9(9)
C24 C23 Ru2 C20 -68.9(9)
C27 C23 Ru2 C20 -177.8(15)
C24 C23 Ru2 C22 -132.8(13)
C27 C23 Ru2 C22 118.3(18)
C22 C23 Ru2 Cl3 -50.8(10)
C24 C23 Ru2 Cl3 176.4(7)
C27 C23 Ru2 Cl3 67.5(14)
C22 C23 Ru2 Cl4 -132.7(9)
C24 C23 Ru2 Cl4 94.6(8)
C27 C23 Ru2 Cl4 -14.4(13)
C62 C59 O1 C60 176.4(17)
C61 C60 O1 C59 177.5(19)
